data_4503222
loop_
_publ_author_name
'Stephenson, Maria D.'
'Prior, Timothy J.'
'Hardie, Michaele J.'

_publ_section_title
;
 New Network Structures from Cu(II) Complexes of Chelating Ligands with
 Appended Hydrogen Bonding Sites
;
_journal_issue 2
_journal_name_full 'Crystal Growth &amp; Design'
_journal_page_first 643
_journal_paper_doi 10.1021/cg700820d
_journal_volume 8
_journal_year 2008
_chemical_formula_sum 'C16 H16 Br2 Cu N6 O5'
_chemical_formula_weight 595.71
_chemical_name_systematic
; 
  [aquodibromo(pyrazino[2,3-f][1,10]phenanthroline-2,3-diamide)
  copper(II)] hydrate  
;
_space_group_IT_number 2
_symmetry_cell_setting triclinic
_symmetry_space_group_name_Hall '-P 1'
_symmetry_space_group_name_H-M 'P -1'
_atom_sites_solution_hydrogens geom
_atom_sites_solution_primary direct
_atom_sites_solution_secondary difmap
_audit_creation_method SHELXL-97
_cell_angle_alpha 103.24(3)
_cell_angle_beta 97.97(3)
_cell_angle_gamma 107.36(3)
_cell_formula_units_Z 2
_cell_length_a 9.4572(19)
_cell_length_b 10.011(2)
_cell_length_c 11.879(2)
_cell_measurement_temperature 150(2)
_cell_volume 1018.6(4)
_computing_cell_refinement 'APEXII (Bruker, 2004)'
_computing_data_collection 'APEXII (Bruker, 2004)'
_computing_data_reduction 'APEXII (Bruker, 2004)'
_computing_molecular_graphics 'XSeed (Barbour, 2001)'
_computing_structure_refinement 'SHELXL-97 (Sheldrick, 1997)'
_computing_structure_solution 'SHELXS-97 (Sheldrick, 1990)'
_diffrn_ambient_temperature 150(2)
_diffrn_measured_fraction_theta_full 0.994
_diffrn_measured_fraction_theta_max 0.994
_diffrn_measurement_device_type 'Bruker Apex II CCD'
_diffrn_measurement_method 'omega and phi scans'
_diffrn_radiation_monochromator graphite
_diffrn_radiation_source 'rotating anode'
_diffrn_radiation_type MoK\a
_diffrn_radiation_wavelength 0.71073
_diffrn_reflns_av_R_equivalents 0.0191
_diffrn_reflns_av_sigmaI/netI 0.0175
_diffrn_reflns_limit_h_max 11
_diffrn_reflns_limit_h_min -12
_diffrn_reflns_limit_k_max 13
_diffrn_reflns_limit_k_min -13
_diffrn_reflns_limit_l_max 15
_diffrn_reflns_limit_l_min -15
_diffrn_reflns_number 18455
_diffrn_reflns_theta_full 28.25
_diffrn_reflns_theta_max 28.25
_diffrn_reflns_theta_min 2.22
_exptl_absorpt_coefficient_mu 5.037
_exptl_absorpt_correction_T_max 0.9060
_exptl_absorpt_correction_T_min 0.1718
_exptl_absorpt_correction_type multi-scan
_exptl_absorpt_process_details SADABS
_exptl_crystal_colour 'dark green'
_exptl_crystal_density_diffrn 1.942
_exptl_crystal_density_method 'not measured'
_exptl_crystal_description 'needle '
_exptl_crystal_F_000 586
_exptl_crystal_size_max 0.54
_exptl_crystal_size_mid 0.02
_exptl_crystal_size_min 0.02
_refine_diff_density_max 2.050
_refine_diff_density_min -0.446
_refine_diff_density_rms 0.091
_refine_ls_extinction_method none
_refine_ls_goodness_of_fit_ref 1.041
_refine_ls_hydrogen_treatment mixed
_refine_ls_matrix_type full
_refine_ls_number_parameters 295
_refine_ls_number_reflns 5020
_refine_ls_number_restraints 0
_refine_ls_restrained_S_all 1.041
_refine_ls_R_factor_all 0.0280
_refine_ls_R_factor_gt 0.0242
_refine_ls_shift/su_max 0.001
_refine_ls_shift/su_mean 0.000
_refine_ls_structure_factor_coef Fsqd
_refine_ls_weighting_details 'calc w=1/[\s^2^(Fo^2^)+(0.0387P)^2^+1.0661P] where P=(Fo^2^+2Fc^2^)/3'
_refine_ls_weighting_scheme calc
_refine_ls_wR_factor_gt 0.0655
_refine_ls_wR_factor_ref 0.0679
_reflns_number_gt 4568
_reflns_number_total 5020
_reflns_threshold_expression >2sigma(I)
_cod_data_source_file cg700820d-file001.cif
_cod_data_source_block complex2
_cod_depositor_comments
;
The following automatic conversions were performed:

'_symmetry_cell_setting' value 'Triclinic' changed to 'triclinic'
according to /home/saulius/struct/CIF-dictionaries/cif_core.dic
dictionary named 'cif_core.dic' version 2.4.1 from 2010-06-29.

Automatic conversion script
Id: cif_fix_values 1715 2011-07-08 13:25:40Z adriana 
;
_cod_original_cell_volume 1018.7(4)
_cod_original_sg_symbol_H-M P-1
_cod_database_code 4503222

loop_
_symmetry_equiv_pos_as_xyz
'x, y, z'
'-x, -y, -z'

loop_
_atom_site_label
_atom_site_type_symbol
_atom_site_fract_x
_atom_site_fract_y
_atom_site_fract_z
_atom_site_U_iso_or_equiv
_atom_site_adp_type
_atom_site_occupancy
_atom_site_symmetry_multiplicity
_atom_site_calc_flag
_atom_site_refinement_flags
Br1 Br -0.61373(2) 0.49992(2) 1.156723(19) 0.02038(6) Uani 1 1 d .
Cu1 Cu -0.59423(3) 0.24759(3) 1.18581(2) 0.01572(7) Uani 1 1 d .
O1 O -0.5308(2) 0.3277(2) 1.35994(15) 0.0239(3) Uani 1 1 d .
N1 N -0.3699(2) 0.28322(19) 1.18361(15) 0.0155(3) Uani 1 1 d .
C1 C -0.2486(2) 0.3388(2) 1.27465(18) 0.0191(4) Uani 1 1 d .
H1 H -0.2646 0.3557 1.3531 0.023 Uiso 1 1 calc R
Br2 Br -0.85170(2) 0.12344(2) 1.194788(19) 0.02034(6) Uani 1 1 d .
O2 O 0.13204(19) 0.25139(18) 0.65713(14) 0.0239(3) Uani 1 1 d .
N2 N -0.6170(2) 0.15061(18) 1.01094(15) 0.0155(3) Uani 1 1 d .
C2 C -0.0991(2) 0.3731(2) 1.25895(18) 0.0199(4) Uani 1 1 d .
H2 H -0.0160 0.4122 1.3258 0.024 Uiso 1 1 calc R
O3 O -0.1874(2) 0.1755(2) 0.49415(14) 0.0297(4) Uani 1 1 d .
N3 N -0.0482(2) 0.28819(18) 0.90018(15) 0.0152(3) Uani 1 1 d .
C3 C -0.0733(2) 0.3495(2) 1.14455(18) 0.0172(4) Uani 1 1 d .
H3 H 0.0271 0.3755 1.1319 0.021 Uiso 1 1 calc R
O4 O -0.2369(2) 0.4357(2) 0.59532(18) 0.0337(4) Uani 1 1 d .
N4 N -0.3099(2) 0.13017(19) 0.71764(15) 0.0165(3) Uani 1 1 d .
C4 C -0.2002(2) 0.2861(2) 1.04794(17) 0.0139(4) Uani 1 1 d .
O5 O -0.3193(2) 0.6032(2) 1.46864(16) 0.0278(4) Uani 1 1 d .
N5 N 0.2327(2) 0.3675(2) 0.85352(16) 0.0195(3) Uani 1 1 d .
H5B H 0.3263 0.3948 0.8432 0.023 Uiso 1 1 calc R
H5A H 0.2154 0.3914 0.9250 0.023 Uiso 1 1 calc R
C5 C -0.3459(2) 0.2533(2) 1.07175(17) 0.0139(4) Uani 1 1 d .
N6 N -0.1627(2) -0.0275(2) 0.53752(17) 0.0253(4) Uani 1 1 d .
H6B H -0.1690 -0.0730 0.4632 0.030 Uiso 1 1 calc R
H6A H -0.1508 -0.0704 0.5933 0.030 Uiso 1 1 calc R
C6 C -0.4809(2) 0.1786(2) 0.97738(17) 0.0141(4) Uani 1 1 d .
C7 C -0.4700(2) 0.1336(2) 0.85869(17) 0.0147(4) Uani 1 1 d .
C8 C -0.6053(2) 0.0523(2) 0.77206(18) 0.0176(4) Uani 1 1 d .
H8 H -0.6024 0.0186 0.6912 0.021 Uiso 1 1 calc R
C9 C -0.7427(2) 0.0222(2) 0.80695(19) 0.0189(4) Uani 1 1 d .
H9 H -0.8351 -0.0331 0.7501 0.023 Uiso 1 1 calc R
C10 C -0.7443(2) 0.0744(2) 0.92744(19) 0.0183(4) Uani 1 1 d .
H10 H -0.8391 0.0547 0.9501 0.022 Uiso 1 1 calc R
C11 C -0.3197(2) 0.1717(2) 0.83231(17) 0.0148(4) Uani 1 1 d .
C12 C -0.1875(2) 0.2486(2) 0.92401(17) 0.0147(4) Uani 1 1 d .
C13 C -0.0391(2) 0.2471(2) 0.78713(17) 0.0153(4) Uani 1 1 d .
C14 C 0.1177(2) 0.2900(2) 0.76129(18) 0.0168(4) Uani 1 1 d .
C15 C -0.1716(2) 0.1647(2) 0.69535(17) 0.0166(4) Uani 1 1 d .
C16 C -0.1709(2) 0.1062(2) 0.56553(18) 0.0201(4) Uani 1 1 d .
H1A H -0.472(5) 0.422(5) 1.386(4) 0.057(11) Uiso 1 1 d .
H7A H -0.282(6) 0.435(6) 0.660(5) 0.096(17) Uiso 1 1 d .
H1B H -0.586(5) 0.317(4) 1.390(3) 0.041(11) Uiso 1 1 d .
H4B H -0.248(5) 0.345(5) 0.554(4) 0.077(14) Uiso 1 1 d .
H5C H -0.267(5) 0.560(4) 1.513(4) 0.058(11) Uiso 1 1 d .
H5D H -0.266(5) 0.649(5) 1.425(4) 0.065(12) Uiso 1 1 d .

loop_
_atom_site_aniso_label
_atom_site_aniso_U_11
_atom_site_aniso_U_22
_atom_site_aniso_U_33
_atom_site_aniso_U_23
_atom_site_aniso_U_13
_atom_site_aniso_U_12
Br1 0.02043(11) 0.01714(10) 0.02439(11) 0.00667(8) 0.00735(8) 0.00602(8)
Cu1 0.01341(12) 0.01782(12) 0.01517(12) 0.00320(9) 0.00658(9) 0.00386(9)
O1 0.0203(8) 0.0298(9) 0.0179(7) 0.0027(6) 0.0094(7) 0.0038(7)
N1 0.0159(8) 0.0172(8) 0.0139(8) 0.0032(6) 0.0060(6) 0.0060(7)
C1 0.0190(10) 0.0247(10) 0.0136(9) 0.0035(8) 0.0048(7) 0.0084(8)
Br2 0.01458(10) 0.02234(11) 0.02440(11) 0.00845(8) 0.00842(8) 0.00358(8)
O2 0.0227(8) 0.0269(8) 0.0186(7) 0.0025(6) 0.0119(6) 0.0032(6)
N2 0.0142(8) 0.0160(8) 0.0166(8) 0.0042(6) 0.0064(6) 0.0047(6)
C2 0.0158(10) 0.0265(10) 0.0134(9) 0.0016(8) 0.0012(7) 0.0056(8)
O3 0.0402(10) 0.0354(9) 0.0170(7) 0.0087(7) 0.0097(7) 0.0155(8)
N3 0.0149(8) 0.0155(8) 0.0150(8) 0.0036(6) 0.0058(6) 0.0046(6)
C3 0.0137(9) 0.0196(9) 0.0174(9) 0.0034(7) 0.0042(7) 0.0055(8)
O4 0.0353(10) 0.0347(10) 0.0319(10) 0.0110(8) 0.0085(8) 0.0114(8)
N4 0.0179(8) 0.0175(8) 0.0135(8) 0.0033(6) 0.0053(6) 0.0054(7)
C4 0.0149(9) 0.0138(8) 0.0132(8) 0.0028(7) 0.0055(7) 0.0051(7)
O5 0.0305(9) 0.0272(8) 0.0262(8) 0.0074(7) 0.0155(7) 0.0066(7)
N5 0.0163(9) 0.0216(9) 0.0190(8) 0.0036(7) 0.0085(7) 0.0038(7)
C5 0.0163(9) 0.0131(8) 0.0127(8) 0.0028(7) 0.0043(7) 0.0057(7)
N6 0.0343(11) 0.0213(9) 0.0178(8) 0.0009(7) 0.0127(8) 0.0065(8)
C6 0.0122(9) 0.0132(8) 0.0172(9) 0.0043(7) 0.0046(7) 0.0041(7)
C7 0.0150(9) 0.0135(8) 0.0162(9) 0.0044(7) 0.0053(7) 0.0049(7)
C8 0.0185(10) 0.0179(9) 0.0154(9) 0.0033(7) 0.0041(7) 0.0058(8)
C9 0.0144(9) 0.0188(9) 0.0191(10) 0.0022(8) 0.0014(7) 0.0026(8)
C10 0.0147(10) 0.0177(9) 0.0213(10) 0.0047(8) 0.0055(8) 0.0038(8)
C11 0.0161(9) 0.0139(8) 0.0149(9) 0.0035(7) 0.0057(7) 0.0053(7)
C12 0.0157(9) 0.0143(9) 0.0145(9) 0.0032(7) 0.0055(7) 0.0055(7)
C13 0.0166(9) 0.0148(9) 0.0148(9) 0.0040(7) 0.0071(7) 0.0046(7)
C14 0.0175(10) 0.0152(9) 0.0199(9) 0.0060(7) 0.0100(7) 0.0053(7)
C15 0.0195(10) 0.0159(9) 0.0141(9) 0.0025(7) 0.0062(7) 0.0061(8)
C16 0.0177(10) 0.0243(10) 0.0157(9) 0.0023(8) 0.0064(7) 0.0048(8)

loop_
_atom_type_symbol
_atom_type_description
_atom_type_scat_dispersion_real
_atom_type_scat_dispersion_imag
_atom_type_scat_source
C C 0.0033 0.0016 'International Tables Vol C Tables 4.2.6.8 and 6.1.1.4'
H H 0.0000 0.0000 'International Tables Vol C Tables 4.2.6.8 and 6.1.1.4'
N N 0.0061 0.0033 'International Tables Vol C Tables 4.2.6.8 and 6.1.1.4'
O O 0.0106 0.0060 'International Tables Vol C Tables 4.2.6.8 and 6.1.1.4'
Cu Cu 0.3201 1.2651 'International Tables Vol C Tables 4.2.6.8 and 6.1.1.4'
Br Br -0.2901 2.4595 'International Tables Vol C Tables 4.2.6.8 and 6.1.1.4'

loop_
_geom_angle_atom_site_label_1
_geom_angle_atom_site_label_2
_geom_angle_atom_site_label_3
_geom_angle
O1 Cu1 N2 166.79(7)
O1 Cu1 N1 87.69(8)
N2 Cu1 N1 80.84(8)
O1 Cu1 Br2 92.09(7)
N2 Cu1 Br2 96.34(6)
N1 Cu1 Br2 159.38(5)
O1 Cu1 Br1 92.82(6)
N2 Cu1 Br1 95.52(6)
N1 Cu1 Br1 99.59(6)
Br2 Cu1 Br1 101.01(3)
C1 N1 C5 118.07(18)
C1 N1 Cu1 129.11(14)
C5 N1 Cu1 112.67(14)
N1 C1 C2 122.75(19)
C10 N2 C6 118.37(17)
C10 N2 Cu1 128.78(14)
C6 N2 Cu1 112.70(14)
C3 C2 C1 119.48(19)
C13 N3 C12 117.34(18)
C2 C3 C4 118.30(19)
C15 N4 C11 117.21(18)
C5 C4 C3 118.41(17)
C5 C4 C12 118.29(18)
C3 C4 C12 123.28(18)
N1 C5 C4 122.86(18)
N1 C5 C6 115.77(18)
C4 C5 C6 121.31(17)
N2 C6 C7 122.70(18)
N2 C6 C5 116.34(17)
C7 C6 C5 120.93(18)
C6 C7 C8 118.10(18)
C6 C7 C11 118.25(18)
C8 C7 C11 123.65(18)
C9 C8 C7 118.90(19)
C8 C9 C10 119.50(19)
N2 C10 C9 122.40(19)
N4 C11 C12 121.00(19)
N4 C11 C7 118.05(18)
C12 C11 C7 120.95(17)
N3 C12 C11 121.40(18)
N3 C12 C4 118.52(18)
C11 C12 C4 120.07(18)
N3 C13 C15 121.23(18)
N3 C13 C14 117.05(18)
C15 C13 C14 121.71(17)
O2 C14 N5 124.2(2)
O2 C14 C13 119.32(19)
N5 C14 C13 116.51(18)
N4 C15 C13 121.72(18)
N4 C15 C16 113.57(18)
C13 C15 C16 124.70(18)
O3 C16 N6 125.0(2)
O3 C16 C15 121.12(19)
N6 C16 C15 113.70(19)

loop_
_geom_bond_atom_site_label_1
_geom_bond_atom_site_label_2
_geom_bond_distance
Br1 Cu1 2.6824(6)
Cu1 O1 1.9724(18)
Cu1 N2 2.0326(18)
Cu1 N1 2.0482(18)
Cu1 Br2 2.4109(8)
N1 C1 1.340(3)
N1 C5 1.360(2)
C1 C2 1.401(3)
O2 C14 1.248(3)
N2 C10 1.338(3)
N2 C6 1.368(3)
C2 C3 1.393(3)
O3 C16 1.234(3)
N3 C13 1.334(3)
N3 C12 1.348(3)
C3 C4 1.410(3)
N4 C15 1.330(3)
N4 C11 1.355(3)
C4 C5 1.403(3)
C4 C12 1.465(3)
N5 C14 1.328(3)
C5 C6 1.448(3)
N6 C16 1.332(3)
C6 C7 1.407(3)
C7 C8 1.410(3)
C7 C11 1.456(3)
C8 C9 1.387(3)
C9 C10 1.410(3)
C11 C12 1.416(3)
C13 C15 1.426(3)
C13 C14 1.511(3)
C15 C16 1.521(3)
